data_7018779
loop_
_publ_author_name
'Kong, Ling-Wei'
'Ma, Ming-Liang'
'Wu, Liang-Chun'
'Zhao, Xiao-Li'
'Guo, Fang'
'Jiang, Biao'
'Wen, Ke'

_publ_section_title
;
 Carboxylic acid functionalized ortho-linked
 oxacalix[2]benzene[2]pyrazine: synthesis, structure, hydrogen bond and
 metal directed self-assembly.
;
_journal_issue 18
_journal_name_full 'Dalton transactions (Cambridge, England : 2003)'
_journal_page_first 5625
_journal_page_last 5633
_journal_paper_doi 10.1039/c2dt11283c
_journal_volume 41
_journal_year 2012
_chemical_formula_sum 'C22 H12 N4 O8'
_chemical_formula_weight 460.35
_chemical_name_systematic
;
?
;
_space_group_IT_number 2
_symmetry_cell_setting triclinic
_symmetry_space_group_name_Hall '-P 1'
_symmetry_space_group_name_H-M 'P -1'
_atom_sites_solution_hydrogens geom
_atom_sites_solution_primary direct
_atom_sites_solution_secondary difmap
_audit_creation_method SHELXL-97
_cell_angle_alpha 98.8300(10)
_cell_angle_beta 104.4450(10)
_cell_angle_gamma 92.6660(10)
_cell_formula_units_Z 4
_cell_length_a 10.7260(2)
_cell_length_b 11.7585(2)
_cell_length_c 16.2804(2)
_cell_measurement_reflns_used 7925
_cell_measurement_temperature 173(2)
_cell_measurement_theta_max 28.47
_cell_measurement_theta_min 2.62
_cell_volume 1957.10(6)
_computing_cell_refinement 'Bruker SMART'
_computing_data_collection 'Bruker SMART'
_computing_data_reduction 'Bruker SAINT'
_computing_molecular_graphics 'Bruker SHELXTL'
_computing_publication_material 'Bruker SHELXTL'
_computing_structure_refinement 'SHELXL-97 (Sheldrick, 2008)'
_computing_structure_solution 'SHELXS-97 (Sheldrick, 2008)'
_diffrn_ambient_temperature 173(2)
_diffrn_measured_fraction_theta_full 0.966
_diffrn_measured_fraction_theta_max 0.966
_diffrn_measurement_device_type 'CCD area detector'
_diffrn_measurement_method 'phi and omega scans'
_diffrn_radiation_monochromator graphite
_diffrn_radiation_source 'fine-focus sealed tube'
_diffrn_radiation_type MoK\a
_diffrn_radiation_wavelength 0.71073
_diffrn_reflns_av_R_equivalents 0.0200
_diffrn_reflns_av_sigmaI/netI 0.0225
_diffrn_reflns_limit_h_max 11
_diffrn_reflns_limit_h_min -12
_diffrn_reflns_limit_k_max 13
_diffrn_reflns_limit_k_min -13
_diffrn_reflns_limit_l_max 18
_diffrn_reflns_limit_l_min -19
_diffrn_reflns_number 18915
_diffrn_reflns_theta_full 25.00
_diffrn_reflns_theta_max 25.00
_diffrn_reflns_theta_min 1.97
_exptl_absorpt_coefficient_mu 0.122
_exptl_absorpt_correction_T_max 0.9570
_exptl_absorpt_correction_T_min 0.9391
_exptl_absorpt_correction_type multi-scan
_exptl_absorpt_process_details 'Bruker SAINT (SADABS)'
_exptl_crystal_colour colorless
_exptl_crystal_density_diffrn 1.562
_exptl_crystal_density_method 'not measured'
_exptl_crystal_description block
_exptl_crystal_F_000 944
_exptl_crystal_size_max 0.52
_exptl_crystal_size_mid 0.50
_exptl_crystal_size_min 0.36
_refine_diff_density_max 0.517
_refine_diff_density_min -0.485
_refine_diff_density_rms 0.043
_refine_ls_extinction_method none
_refine_ls_goodness_of_fit_ref 1.027
_refine_ls_hydrogen_treatment mixed
_refine_ls_matrix_type full
_refine_ls_number_parameters 621
_refine_ls_number_reflns 6671
_refine_ls_number_restraints 0
_refine_ls_restrained_S_all 1.027
_refine_ls_R_factor_all 0.0474
_refine_ls_R_factor_gt 0.0364
_refine_ls_shift/su_max 0.000
_refine_ls_shift/su_mean 0.000
_refine_ls_structure_factor_coef Fsqd
_refine_ls_weighting_details 'calc w=1/[\s^2^(Fo^2^)+(0.0565P)^2^+0.7372P] where P=(Fo^2^+2Fc^2^)/3'
_refine_ls_weighting_scheme calc
_refine_ls_wR_factor_gt 0.0988
_refine_ls_wR_factor_ref 0.1079
_reflns_number_gt 5401
_reflns_number_total 6671
_reflns_threshold_expression >2sigma(I)
_cod_data_source_file c2dt11283c.txt
_cod_data_source_block z_1
_cod_depositor_comments
;
The following automatic conversions were performed:

'_symmetry_cell_setting' value 'Triclinic' changed to 'triclinic'
according to /home/saulius/struct/CIF-dictionaries/cif_core.dic
dictionary named 'cif_core.dic' version 2.4.1 from 2010-06-29.

Automatic conversion script
Id: cif_fix_values 1715 2011-07-08 13:25:40Z adriana 
;
_cod_original_cell_volume 1957.10(5)
_cod_original_sg_symbol_H-M P-1
_cod_database_code 7018779

loop_
_symmetry_equiv_pos_as_xyz
'x, y, z'
'-x, -y, -z'

loop_
_atom_site_label
_atom_site_type_symbol
_atom_site_fract_x
_atom_site_fract_y
_atom_site_fract_z
_atom_site_U_iso_or_equiv
_atom_site_adp_type
_atom_site_occupancy
_atom_site_symmetry_multiplicity
_atom_site_calc_flag
_atom_site_refinement_flags
N5 N 0.58403(14) 0.10194(14) 0.16425(10) 0.0335(4) Uani 1 1 d .
N6 N 0.67684(12) 0.18695(12) 0.03935(8) 0.0234(3) Uani 1 1 d .
N7 N 1.09911(14) 0.31772(14) 0.23135(9) 0.0347(4) Uani 1 1 d .
N8 N 0.92908(12) 0.30070(11) 0.07013(8) 0.0221(3) Uani 1 1 d .
O9 O 0.36037(13) 0.31481(14) -0.14480(8) 0.0484(4) Uani 1 1 d .
O10 O 0.40098(11) 0.29376(11) -0.00873(8) 0.0359(3) Uani 1 1 d .
H10B H 0.4616 0.3071 0.0365 0.054 Uiso 1 1 calc R
O11 O 1.12967(12) 0.21027(13) -0.15510(8) 0.0429(4) Uani 1 1 d .
H11B H 1.2039 0.2453 -0.1376 0.064 Uiso 1 1 calc R
O12 O 1.15792(11) 0.22268(11) -0.01400(7) 0.0316(3) Uani 1 1 d .
O13 O 0.72952(12) 0.00478(10) -0.00672(8) 0.0319(3) Uani 1 1 d .
O14 O 0.64027(11) 0.37028(10) 0.09556(7) 0.0270(3) Uani 1 1 d .
O15 O 0.87356(11) 0.48458(10) 0.10831(8) 0.0291(3) Uani 1 1 d .
O16 O 0.97552(11) 0.11170(10) 0.03912(7) 0.0269(3) Uani 1 1 d .
C23 C 0.66123(15) 0.40507(14) 0.02213(11) 0.0240(4) Uani 1 1 d .
C24 C 0.77983(16) 0.46334(14) 0.02939(11) 0.0256(4) Uani 1 1 d .
C25 C 0.80528(17) 0.50603(15) -0.03952(12) 0.0325(4) Uani 1 1 d .
H25A H 0.8868 0.5460 -0.0338 0.039 Uiso 1 1 calc R
C26 C 0.71202(18) 0.49061(17) -0.11681(13) 0.0397(5) Uani 1 1 d .
H26A H 0.7290 0.5204 -0.1643 0.048 Uiso 1 1 calc R
C27 C 0.59390(17) 0.43171(17) -0.12495(12) 0.0351(4) Uani 1 1 d .
H27A H 0.5305 0.4205 -0.1786 0.042 Uiso 1 1 calc R
C28 C 0.56609(16) 0.38854(14) -0.05601(11) 0.0268(4) Uani 1 1 d .
C29 C 0.90195(15) 0.10812(13) -0.04452(10) 0.0234(4) Uani 1 1 d .
C30 C 0.95224(15) 0.14743(14) -0.10753(10) 0.0239(4) Uani 1 1 d .
C31 C 0.87399(16) 0.13391(15) -0.19112(11) 0.0282(4) Uani 1 1 d .
H31A H 0.9059 0.1629 -0.2340 0.034 Uiso 1 1 calc R
C32 C 0.75084(16) 0.07922(16) -0.21283(11) 0.0312(4) Uani 1 1 d .
H32A H 0.6992 0.0699 -0.2705 0.037 Uiso 1 1 calc R
C33 C 0.70246(16) 0.03795(15) -0.15079(12) 0.0304(4) Uani 1 1 d .
H33A H 0.6181 -0.0007 -0.1657 0.036 Uiso 1 1 calc R
C34 C 0.77738(16) 0.05329(14) -0.06739(11) 0.0251(4) Uani 1 1 d .
C35 C 0.63058(17) 0.03275(16) 0.10859(12) 0.0316(4) Uani 1 1 d .
H35A H 0.6309 -0.0475 0.1108 0.038 Uiso 1 1 calc R
C36 C 0.67859(15) 0.07707(14) 0.04736(11) 0.0249(4) Uani 1 1 d .
C37 C 0.63440(15) 0.25440(14) 0.09694(10) 0.0235(4) Uani 1 1 d .
C38 C 0.58721(16) 0.21409(16) 0.15942(11) 0.0306(4) Uani 1 1 d .
H38A H 0.5569 0.2663 0.1991 0.037 Uiso 1 1 calc R
C39 C 1.08133(16) 0.22144(16) 0.17401(11) 0.0301(4) Uani 1 1 d .
H39A H 1.1281 0.1572 0.1877 0.036 Uiso 1 1 calc R
C40 C 0.99477(15) 0.21433(14) 0.09418(10) 0.0226(3) Uani 1 1 d .
C41 C 0.94464(15) 0.39436(14) 0.12905(10) 0.0236(4) Uani 1 1 d .
C42 C 1.03003(16) 0.40515(16) 0.20965(11) 0.0310(4) Uani 1 1 d .
H42A H 1.0395 0.4749 0.2496 0.037 Uiso 1 1 calc R
C43 C 0.43626(16) 0.32790(15) -0.06688(11) 0.0270(4) Uani 1 1 d .
C44 C 1.08789(16) 0.19680(14) -0.09295(11) 0.0258(4) Uani 1 1 d .
O1 O 0.64885(13) 0.23239(13) 0.63301(9) 0.0484(4) Uani 1 1 d .
O2 O 0.60125(13) 0.20535(13) 0.49048(9) 0.0385(3) Uani 1 1 d .
O3 O -0.11088(13) 0.31468(13) 0.65332(8) 0.0398(3) Uani 1 1 d .
O4 O -0.15132(11) 0.27193(11) 0.51079(7) 0.0314(3) Uani 1 1 d .
O5 O 0.14107(11) 0.00075(10) 0.40454(8) 0.0331(3) Uani 1 1 d .
O6 O 0.01797(11) 0.37154(10) 0.43809(7) 0.0284(3) Uani 1 1 d .
O7 O 0.25551(11) 0.49235(10) 0.46802(8) 0.0336(3) Uani 1 1 d .
O8 O 0.36244(11) 0.12170(10) 0.40078(7) 0.0288(3) Uani 1 1 d .
N1 N -0.11981(15) 0.12781(16) 0.27497(10) 0.0416(4) Uani 1 1 d .
N2 N 0.07592(12) 0.18465(12) 0.42561(9) 0.0247(3) Uani 1 1 d .
N3 N 0.40185(14) 0.36947(14) 0.30343(10) 0.0348(4) Uani 1 1 d .
N4 N 0.31826(12) 0.30897(12) 0.44006(9) 0.0245(3) Uani 1 1 d .
C1 C 0.23745(16) 0.03787(14) 0.48093(12) 0.0284(4) Uani 1 1 d .
C2 C 0.34958(16) 0.10033(14) 0.47995(11) 0.0263(4) Uani 1 1 d .
C3 C 0.44632(16) 0.13436(15) 0.55630(12) 0.0289(4) Uani 1 1 d .
C4 C 0.42542(17) 0.10667(17) 0.63222(12) 0.0364(4) Uani 1 1 d .
H4B H 0.4891 0.1321 0.6850 0.044 Uiso 1 1 calc R
C5 C 0.31432(18) 0.04313(18) 0.63238(13) 0.0409(5) Uani 1 1 d .
H5A H 0.3027 0.0233 0.6845 0.049 Uiso 1 1 calc R
C6 C 0.22001(18) 0.00845(16) 0.55624(13) 0.0357(4) Uani 1 1 d .
H6A H 0.1433 -0.0356 0.5558 0.043 Uiso 1 1 calc R
C7 C 0.09628(15) 0.39386(14) 0.52163(11) 0.0246(4) Uani 1 1 d .
C8 C 0.05445(16) 0.36661(14) 0.59151(11) 0.0255(4) Uani 1 1 d .
C9 C 0.13626(17) 0.39788(15) 0.67406(11) 0.0309(4) Uani 1 1 d .
H9A H 0.1102 0.3767 0.7217 0.037 Uiso 1 1 calc R
C10 C 0.25464(17) 0.45921(17) 0.68768(12) 0.0367(4) Uani 1 1 d .
H10A H 0.3093 0.4805 0.7443 0.044 Uiso 1 1 calc R
C11 C 0.29324(17) 0.48957(16) 0.61820(13) 0.0354(4) Uani 1 1 d .
H11A H 0.3735 0.5336 0.6273 0.043 Uiso 1 1 calc R
C12 C 0.21559(16) 0.45600(15) 0.53623(12) 0.0284(4) Uani 1 1 d .
C13 C -0.10217(17) 0.23296(18) 0.32142(11) 0.0349(4) Uani 1 1 d .
H13A H -0.1583 0.2898 0.3038 0.042 Uiso 1 1 calc R
C14 C -0.00210(15) 0.26018(15) 0.39562(11) 0.0265(4) Uani 1 1 d .
C15 C 0.05920(16) 0.08157(15) 0.37760(11) 0.0276(4) Uani 1 1 d .
C16 C -0.03828(17) 0.05089(18) 0.30199(12) 0.0375(5) Uani 1 1 d .
H16A H -0.0470 -0.0247 0.2695 0.045 Uiso 1 1 calc R
C17 C 0.35453(16) 0.44609(16) 0.35377(12) 0.0329(4) Uani 1 1 d .
H17A H 0.3512 0.5236 0.3440 0.039 Uiso 1 1 calc R
C18 C 0.30990(15) 0.41359(15) 0.42060(11) 0.0264(4) Uani 1 1 d .
C19 C 0.36113(15) 0.23364(14) 0.38751(10) 0.0246(4) Uani 1 1 d .
C20 C 0.40289(16) 0.26170(16) 0.31890(11) 0.0318(4) Uani 1 1 d .
H20A H 0.4325 0.2038 0.2826 0.038 Uiso 1 1 calc R
C21 C -0.07790(16) 0.31267(14) 0.58162(11) 0.0265(4) Uani 1 1 d .
C22 C 0.57365(16) 0.19565(15) 0.56173(11) 0.0290(4) Uani 1 1 d .
H2A H 0.676(3) 0.231(3) 0.499(2) 0.112(12) Uiso 1 1 d .
H3A H -0.191(3) 0.278(2) 0.6418(17) 0.086(9) Uiso 1 1 d .

loop_
_atom_site_aniso_label
_atom_site_aniso_U_11
_atom_site_aniso_U_22
_atom_site_aniso_U_33
_atom_site_aniso_U_23
_atom_site_aniso_U_13
_atom_site_aniso_U_12
N5 0.0303(8) 0.0413(10) 0.0302(8) 0.0118(7) 0.0086(7) -0.0053(7)
N6 0.0198(7) 0.0258(8) 0.0252(7) 0.0057(6) 0.0067(6) -0.0011(5)
N7 0.0282(8) 0.0468(10) 0.0263(8) 0.0008(7) 0.0050(6) 0.0040(7)
N8 0.0194(7) 0.0236(7) 0.0227(7) 0.0020(6) 0.0059(5) -0.0011(5)
O9 0.0340(8) 0.0728(11) 0.0340(8) 0.0124(7) 0.0017(6) -0.0106(7)
O10 0.0208(6) 0.0497(8) 0.0376(7) 0.0157(6) 0.0044(5) -0.0003(5)
O11 0.0302(7) 0.0620(10) 0.0335(7) 0.0026(7) 0.0093(6) -0.0138(6)
O12 0.0239(6) 0.0404(7) 0.0266(6) 0.0003(6) 0.0031(5) -0.0005(5)
O13 0.0357(7) 0.0230(6) 0.0420(7) 0.0089(6) 0.0176(6) 0.0026(5)
O14 0.0307(6) 0.0261(6) 0.0263(6) 0.0025(5) 0.0127(5) 0.0012(5)
O15 0.0258(6) 0.0240(6) 0.0346(7) -0.0026(5) 0.0073(5) 0.0013(5)
O16 0.0321(6) 0.0228(6) 0.0233(6) 0.0035(5) 0.0026(5) 0.0058(5)
C23 0.0258(9) 0.0193(8) 0.0312(9) 0.0053(7) 0.0139(7) 0.0062(6)
C24 0.0243(9) 0.0203(9) 0.0328(9) 0.0017(7) 0.0093(7) 0.0065(6)
C25 0.0254(9) 0.0291(10) 0.0482(11) 0.0126(9) 0.0157(8) 0.0028(7)
C26 0.0350(10) 0.0473(12) 0.0463(12) 0.0252(10) 0.0174(9) 0.0066(9)
C27 0.0291(9) 0.0426(11) 0.0363(10) 0.0152(9) 0.0077(8) 0.0079(8)
C28 0.0250(9) 0.0243(9) 0.0336(10) 0.0067(8) 0.0102(7) 0.0068(7)
C29 0.0255(9) 0.0179(8) 0.0252(9) 0.0010(7) 0.0048(7) 0.0063(6)
C30 0.0231(8) 0.0194(8) 0.0277(9) 0.0003(7) 0.0061(7) 0.0036(6)
C31 0.0277(9) 0.0309(10) 0.0262(9) 0.0039(7) 0.0077(7) 0.0056(7)
C32 0.0240(9) 0.0384(11) 0.0270(9) 0.0001(8) 0.0015(7) 0.0049(7)
C33 0.0215(8) 0.0283(10) 0.0380(10) -0.0015(8) 0.0058(7) 0.0016(7)
C34 0.0264(9) 0.0193(9) 0.0310(9) 0.0023(7) 0.0108(7) 0.0044(6)
C35 0.0292(9) 0.0302(10) 0.0355(10) 0.0122(8) 0.0056(8) -0.0036(7)
C36 0.0201(8) 0.0256(9) 0.0280(9) 0.0055(7) 0.0045(7) -0.0005(6)
C37 0.0178(8) 0.0283(9) 0.0228(8) 0.0033(7) 0.0036(6) -0.0017(6)
C38 0.0257(9) 0.0395(11) 0.0270(9) 0.0045(8) 0.0097(7) -0.0033(7)
C39 0.0277(9) 0.0377(11) 0.0250(9) 0.0057(8) 0.0063(7) 0.0064(7)
C40 0.0212(8) 0.0254(9) 0.0222(8) 0.0030(7) 0.0083(6) 0.0003(6)
C41 0.0182(8) 0.0254(9) 0.0278(9) 0.0006(7) 0.0100(7) -0.0020(6)
C42 0.0262(9) 0.0363(10) 0.0269(9) -0.0066(8) 0.0085(7) -0.0021(7)
C43 0.0233(9) 0.0290(9) 0.0306(9) 0.0074(8) 0.0086(7) 0.0058(7)
C44 0.0252(9) 0.0246(9) 0.0269(9) 0.0024(7) 0.0065(7) 0.0037(7)
O1 0.0333(7) 0.0687(10) 0.0396(8) 0.0127(7) 0.0031(6) -0.0099(7)
O2 0.0224(7) 0.0561(9) 0.0398(8) 0.0131(7) 0.0112(6) -0.0007(6)
O3 0.0357(8) 0.0548(9) 0.0293(7) 0.0071(6) 0.0112(6) -0.0077(6)
O4 0.0240(6) 0.0380(7) 0.0298(7) -0.0016(6) 0.0079(5) -0.0022(5)
O5 0.0287(7) 0.0274(7) 0.0405(7) -0.0052(6) 0.0113(6) -0.0022(5)
O6 0.0281(6) 0.0300(7) 0.0262(6) 0.0058(5) 0.0045(5) 0.0034(5)
O7 0.0327(7) 0.0273(7) 0.0470(8) 0.0100(6) 0.0194(6) 0.0047(5)
O8 0.0307(6) 0.0270(7) 0.0301(7) 0.0009(5) 0.0134(5) 0.0008(5)
N1 0.0263(8) 0.0618(12) 0.0303(9) -0.0074(8) 0.0060(7) -0.0024(8)
N2 0.0196(7) 0.0287(8) 0.0248(7) -0.0005(6) 0.0080(6) -0.0022(6)
N3 0.0294(8) 0.0431(10) 0.0336(9) 0.0101(7) 0.0104(7) -0.0043(7)
N4 0.0187(7) 0.0281(8) 0.0265(7) 0.0041(6) 0.0063(6) -0.0009(5)
C1 0.0255(9) 0.0237(9) 0.0375(10) 0.0018(8) 0.0125(8) 0.0057(7)
C2 0.0270(9) 0.0228(9) 0.0331(9) 0.0050(7) 0.0141(7) 0.0072(7)
C3 0.0245(9) 0.0277(9) 0.0383(10) 0.0098(8) 0.0117(8) 0.0083(7)
C4 0.0279(10) 0.0461(12) 0.0377(11) 0.0156(9) 0.0075(8) 0.0063(8)
C5 0.0354(11) 0.0526(13) 0.0437(12) 0.0219(10) 0.0182(9) 0.0063(9)
C6 0.0311(10) 0.0325(10) 0.0486(12) 0.0094(9) 0.0184(9) 0.0019(8)
C7 0.0235(8) 0.0221(9) 0.0263(9) 0.0006(7) 0.0045(7) 0.0059(6)
C8 0.0237(8) 0.0231(9) 0.0287(9) 0.0015(7) 0.0061(7) 0.0044(6)
C9 0.0287(9) 0.0351(10) 0.0283(9) 0.0025(8) 0.0071(7) 0.0076(7)
C10 0.0280(10) 0.0420(11) 0.0324(10) -0.0047(9) 0.0003(8) 0.0036(8)
C11 0.0222(9) 0.0327(10) 0.0470(12) -0.0025(9) 0.0067(8) 0.0003(7)
C12 0.0256(9) 0.0241(9) 0.0380(10) 0.0044(8) 0.0128(8) 0.0054(7)
C13 0.0251(9) 0.0503(12) 0.0278(9) 0.0029(9) 0.0065(7) 0.0026(8)
C14 0.0221(8) 0.0340(10) 0.0251(9) 0.0033(8) 0.0111(7) -0.0010(7)
C15 0.0219(8) 0.0301(10) 0.0312(9) -0.0022(8) 0.0133(7) -0.0036(7)
C16 0.0270(10) 0.0474(12) 0.0327(10) -0.0131(9) 0.0119(8) -0.0074(8)
C17 0.0259(9) 0.0352(10) 0.0378(10) 0.0120(9) 0.0064(8) -0.0029(7)
C18 0.0174(8) 0.0295(10) 0.0309(9) 0.0052(8) 0.0041(7) -0.0008(7)
C19 0.0174(8) 0.0289(9) 0.0254(9) 0.0018(7) 0.0041(7) -0.0017(6)
C20 0.0266(9) 0.0399(11) 0.0285(9) 0.0014(8) 0.0101(7) -0.0040(7)
C21 0.0268(9) 0.0253(9) 0.0274(9) 0.0052(7) 0.0066(7) 0.0038(7)
C22 0.0238(9) 0.0319(10) 0.0332(10) 0.0107(8) 0.0074(8) 0.0057(7)

loop_
_atom_type_symbol
_atom_type_description
_atom_type_scat_dispersion_real
_atom_type_scat_dispersion_imag
_atom_type_scat_source
C C 0.0033 0.0016 'International Tables Vol C Tables 4.2.6.8 and 6.1.1.4'
H H 0.0000 0.0000 'International Tables Vol C Tables 4.2.6.8 and 6.1.1.4'
N N 0.0061 0.0033 'International Tables Vol C Tables 4.2.6.8 and 6.1.1.4'
O O 0.0106 0.0060 'International Tables Vol C Tables 4.2.6.8 and 6.1.1.4'

loop_
_geom_angle_atom_site_label_1
_geom_angle_atom_site_label_2
_geom_angle_atom_site_label_3
_geom_angle
C35 N5 C38 117.66(15)
C37 N6 C36 115.91(14)
C39 N7 C42 117.84(15)
C40 N8 C41 115.79(14)
C43 O10 H10B 109.5
C44 O11 H11B 109.5
C36 O13 C34 117.05(12)
C37 O14 C23 116.83(13)
C41 O15 C24 116.10(13)
C40 O16 C29 117.96(12)
C24 C23 O14 117.41(15)
C24 C23 C28 119.92(15)
O14 C23 C28 122.60(14)
C25 C24 C23 120.78(16)
C25 C24 O15 118.86(15)
C23 C24 O15 120.29(15)
C24 C25 C26 119.82(16)
C24 C25 H25A 120.1
C26 C25 H25A 120.1
C25 C26 C27 119.86(17)
C25 C26 H26A 120.1
C27 C26 H26A 120.1
C26 C27 C28 121.19(17)
C26 C27 H27A 119.4
C28 C27 H27A 119.4
C27 C28 C23 118.44(16)
C27 C28 C43 119.51(15)
C23 C28 C43 122.05(15)
O16 C29 C34 117.72(14)
O16 C29 C30 122.49(14)
C34 C29 C30 119.52(15)
C31 C30 C29 118.63(15)
C31 C30 C44 116.77(15)
C29 C30 C44 124.48(15)
C32 C31 C30 121.15(16)
C32 C31 H31A 119.4
C30 C31 H31A 119.4
C31 C32 C33 120.06(16)
C31 C32 H32A 120.0
C33 C32 H32A 120.0
C34 C33 C32 119.49(16)
C34 C33 H33A 120.3
C32 C33 H33A 120.3
C33 C34 C29 121.10(16)
C33 C34 O13 118.50(15)
C29 C34 O13 120.23(15)
N5 C35 C36 120.38(16)
N5 C35 H35A 119.8
C36 C35 H35A 119.8
N6 C36 O13 118.51(14)
N6 C36 C35 122.54(16)
O13 C36 C35 118.95(15)
N6 C37 O14 118.12(14)
N6 C37 C38 123.26(16)
O14 C37 C38 118.60(15)
N5 C38 C37 120.10(17)
N5 C38 H38A 119.9
C37 C38 H38A 119.9
N7 C39 C40 120.09(16)
N7 C39 H39A 120.0
C40 C39 H39A 120.0
N8 C40 O16 119.01(14)
N8 C40 C39 123.21(16)
O16 C40 C39 117.76(14)
N8 C41 O15 117.89(14)
N8 C41 C42 122.81(16)
O15 C41 C42 119.29(15)
N7 C42 C41 120.15(16)
N7 C42 H42A 119.9
C41 C42 H42A 119.9
O10 C43 O9 121.54(16)
O10 C43 C28 123.87(15)
O9 C43 C28 114.58(14)
O11 C44 O12 122.76(15)
O11 C44 C30 119.60(15)
O12 C44 C30 117.64(14)
C22 O2 H2A 111(2)
C21 O3 H3A 108.8(18)
C15 O5 C1 115.74(13)
C14 O6 C7 118.12(12)
C18 O7 C12 116.65(13)
C19 O8 C2 117.32(13)
C13 N1 C16 117.88(16)
C14 N2 C15 115.86(15)
C17 N3 C20 117.57(15)
C19 N4 C18 115.79(15)
C6 C1 C2 120.95(17)
C6 C1 O5 118.76(15)
C2 C1 O5 120.28(15)
C1 C2 O8 117.42(15)
C1 C2 C3 119.67(16)
O8 C2 C3 122.85(15)
C4 C3 C2 118.57(16)
C4 C3 C22 117.30(16)
C2 C3 C22 124.10(15)
C5 C4 C3 121.32(18)
C5 C4 H4B 119.3
C3 C4 H4B 119.3
C4 C5 C6 119.59(17)
C4 C5 H5A 120.2
C6 C5 H5A 120.2
C1 C6 C5 119.86(17)
C1 C6 H6A 120.1
C5 C6 H6A 120.1
O6 C7 C12 117.79(15)
O6 C7 C8 122.44(14)
C12 C7 C8 119.46(15)
C9 C8 C7 118.93(15)
C9 C8 C21 118.64(15)
C7 C8 C21 122.28(15)
C10 C9 C8 120.99(17)
C10 C9 H9A 119.5
C8 C9 H9A 119.5
C9 C10 C11 119.60(17)
C9 C10 H10A 120.2
C11 C10 H10A 120.2
C12 C11 C10 120.04(17)
C12 C11 H11A 120.0
C10 C11 H11A 120.0
C11 C12 C7 120.89(16)
C11 C12 O7 118.34(15)
C7 C12 O7 120.64(15)
N1 C13 C14 120.17(18)
N1 C13 H13A 119.9
C14 C13 H13A 119.9
N2 C14 O6 118.75(15)
N2 C14 C13 123.11(17)
O6 C14 C13 118.12(16)
N2 C15 O5 118.16(15)
N2 C15 C16 122.98(17)
O5 C15 C16 118.85(16)
N1 C16 C15 119.87(18)
N1 C16 H16A 120.1
C15 C16 H16A 120.1
N3 C17 C18 120.43(17)
N3 C17 H17A 119.8
C18 C17 H17A 119.8
N4 C18 O7 118.47(15)
N4 C18 C17 122.50(17)
O7 C18 C17 119.03(15)
N4 C19 O8 118.26(14)
N4 C19 C20 123.27(16)
O8 C19 C20 118.46(16)
N3 C20 C19 120.20(17)
N3 C20 H20A 119.9
C19 C20 H20A 119.9
O4 C21 O3 122.82(15)
O4 C21 C8 122.58(15)
O3 C21 C8 114.58(15)
O1 C22 O2 122.88(16)
O1 C22 C3 119.70(16)
O2 C22 C3 117.40(16)

loop_
_geom_bond_atom_site_label_1
_geom_bond_atom_site_label_2
_geom_bond_distance
N5 C35 1.330(2)
N5 C38 1.332(2)
N6 C37 1.317(2)
N6 C36 1.319(2)
N7 C39 1.325(2)
N7 C42 1.335(2)
N8 C40 1.316(2)
N8 C41 1.319(2)
O9 C43 1.307(2)
O10 C43 1.217(2)
O10 H10B 0.8400
O11 C44 1.232(2)
O11 H11B 0.8400
O12 C44 1.298(2)
O13 C36 1.360(2)
O13 C34 1.401(2)
O14 C37 1.365(2)
O14 C23 1.3866(19)
O15 C41 1.370(2)
O15 C24 1.399(2)
O16 C40 1.362(2)
O16 C29 1.3863(19)
C23 C24 1.386(2)
C23 C28 1.398(2)
C24 C25 1.378(2)
C25 C26 1.379(3)
C25 H25A 0.9500
C26 C27 1.382(3)
C26 H26A 0.9500
C27 C28 1.391(2)
C27 H27A 0.9500
C28 C43 1.492(2)
C29 C34 1.392(2)
C29 C30 1.398(2)
C30 C31 1.390(2)
C30 C44 1.489(2)
C31 C32 1.379(2)
C31 H31A 0.9500
C32 C33 1.383(3)
C32 H32A 0.9500
C33 C34 1.374(2)
C33 H33A 0.9500
C35 C36 1.386(2)
C35 H35A 0.9500
C37 C38 1.378(2)
C38 H38A 0.9500
C39 C40 1.384(2)
C39 H39A 0.9500
C41 C42 1.384(2)
C42 H42A 0.9500
O1 C22 1.237(2)
O2 C22 1.286(2)
O2 H2A 0.81(3)
O3 C21 1.299(2)
O3 H3A 0.90(3)
O4 C21 1.234(2)
O5 C15 1.371(2)
O5 C1 1.398(2)
O6 C14 1.364(2)
O6 C7 1.3871(19)
O7 C18 1.360(2)
O7 C12 1.402(2)
O8 C19 1.366(2)
O8 C2 1.389(2)
N1 C13 1.325(3)
N1 C16 1.334(3)
N2 C14 1.314(2)
N2 C15 1.316(2)
N3 C17 1.328(2)
N3 C20 1.329(2)
N4 C19 1.315(2)
N4 C18 1.318(2)
C1 C6 1.377(3)
C1 C2 1.385(2)
C2 C3 1.395(2)
C3 C4 1.393(3)
C3 C22 1.490(2)
C4 C5 1.377(3)
C4 H4B 0.9500
C5 C6 1.381(3)
C5 H5A 0.9500
C6 H6A 0.9500
C7 C12 1.391(2)
C7 C8 1.397(2)
C8 C9 1.393(2)
C8 C21 1.488(2)
C9 C10 1.381(3)
C9 H9A 0.9500
C10 C11 1.386(3)
C10 H10A 0.9500
C11 C12 1.372(3)
C11 H11A 0.9500
C13 C14 1.384(2)
C13 H13A 0.9500
C15 C16 1.388(2)
C16 H16A 0.9500
C17 C18 1.389(2)
C17 H17A 0.9500
C19 C20 1.381(2)
C20 H20A 0.9500

loop_
_geom_torsion_atom_site_label_1
_geom_torsion_atom_site_label_2
_geom_torsion_atom_site_label_3
_geom_torsion_atom_site_label_4
_geom_torsion
C37 O14 C23 C24 -110.23(16)
C37 O14 C23 C28 72.99(19)
O14 C23 C24 C25 -176.51(14)
C28 C23 C24 C25 0.4(2)
O14 C23 C24 O15 0.4(2)
C28 C23 C24 O15 177.27(14)
C41 O15 C24 C25 -102.64(17)
C41 O15 C24 C23 80.39(19)
C23 C24 C25 C26 -0.1(3)
O15 C24 C25 C26 -177.07(16)
C24 C25 C26 C27 -0.5(3)
C25 C26 C27 C28 0.9(3)
C26 C27 C28 C23 -0.6(3)
C26 C27 C28 C43 178.55(17)
C24 C23 C28 C27 0.0(2)
O14 C23 C28 C27 176.71(15)
C24 C23 C28 C43 -179.13(15)
O14 C23 C28 C43 -2.4(2)
C40 O16 C29 C34 -106.36(17)
C40 O16 C29 C30 79.73(19)
O16 C29 C30 C31 175.99(14)
C34 C29 C30 C31 2.2(2)
O16 C29 C30 C44 0.0(2)
C34 C29 C30 C44 -173.78(15)
C29 C30 C31 C32 -2.3(3)
C44 C30 C31 C32 173.93(16)
C30 C31 C32 C33 0.8(3)
C31 C32 C33 C34 0.9(3)
C32 C33 C34 C29 -1.0(3)
C32 C33 C34 O13 -176.24(15)
O16 C29 C34 C33 -174.65(14)
C30 C29 C34 C33 -0.5(2)
O16 C29 C34 O13 0.5(2)
C30 C29 C34 O13 174.62(14)
C36 O13 C34 C33 -101.19(18)
C36 O13 C34 C29 83.52(19)
C38 N5 C35 C36 -0.9(2)
C37 N6 C36 O13 -175.66(13)
C37 N6 C36 C35 4.4(2)
C34 O13 C36 N6 0.3(2)
C34 O13 C36 C35 -179.76(14)
N5 C35 C36 N6 -2.2(3)
N5 C35 C36 O13 177.78(15)
C36 N6 C37 O14 174.92(13)
C36 N6 C37 C38 -3.6(2)
C23 O14 C37 N6 14.9(2)
C23 O14 C37 C38 -166.48(14)
C35 N5 C38 C37 1.7(2)
N6 C37 C38 N5 0.7(2)
O14 C37 C38 N5 -177.86(14)
C42 N7 C39 C40 0.9(2)
C41 N8 C40 O16 174.73(13)
C41 N8 C40 C39 -3.8(2)
C29 O16 C40 N8 9.4(2)
C29 O16 C40 C39 -171.95(14)
N7 C39 C40 N8 1.6(3)
N7 C39 C40 O16 -176.96(15)
C40 N8 C41 O15 -176.98(13)
C40 N8 C41 C42 3.7(2)
C24 O15 C41 N8 7.1(2)
C24 O15 C41 C42 -173.61(14)
C39 N7 C42 C41 -1.0(2)
N8 C41 C42 N7 -1.4(3)
O15 C41 C42 N7 179.29(15)
C27 C28 C43 O10 -175.32(17)
C23 C28 C43 O10 3.8(3)
C27 C28 C43 O9 3.8(2)
C23 C28 C43 O9 -177.03(16)
C31 C30 C44 O11 -8.7(2)
C29 C30 C44 O11 167.34(17)
C31 C30 C44 O12 172.12(15)
C29 C30 C44 O12 -11.9(2)
C15 O5 C1 C6 100.34(18)
C15 O5 C1 C2 -81.38(19)
C6 C1 C2 O8 176.94(15)
O5 C1 C2 O8 -1.3(2)
C6 C1 C2 C3 -0.2(3)
O5 C1 C2 C3 -178.42(15)
C19 O8 C2 C1 112.57(16)
C19 O8 C2 C3 -70.4(2)
C1 C2 C3 C4 -1.6(3)
O8 C2 C3 C4 -178.59(15)
C1 C2 C3 C22 176.27(15)
O8 C2 C3 C22 -0.7(3)
C2 C3 C4 C5 2.6(3)
C22 C3 C4 C5 -175.48(17)
C3 C4 C5 C6 -1.7(3)
C2 C1 C6 C5 1.1(3)
O5 C1 C6 C5 179.38(16)
C4 C5 C6 C1 -0.2(3)
C14 O6 C7 C12 111.20(17)
C14 O6 C7 C8 -75.3(2)
O6 C7 C8 C9 -176.31(15)
C12 C7 C8 C9 -2.9(2)
O6 C7 C8 C21 -0.7(2)
C12 C7 C8 C21 172.70(15)
C7 C8 C9 C10 2.8(3)
C21 C8 C9 C10 -173.02(16)
C8 C9 C10 C11 -0.4(3)
C9 C10 C11 C12 -1.8(3)
C10 C11 C12 C7 1.6(3)
C10 C11 C12 O7 177.44(16)
O6 C7 C12 C11 174.47(15)
C8 C7 C12 C11 0.8(3)
O6 C7 C12 O7 -1.3(2)
C8 C7 C12 O7 -174.96(14)
C18 O7 C12 C11 101.18(19)
C18 O7 C12 C7 -82.95(19)
C16 N1 C13 C14 -0.3(3)
C15 N2 C14 O6 -173.90(14)
C15 N2 C14 C13 4.4(2)
C7 O6 C14 N2 -16.5(2)
C7 O6 C14 C13 165.13(15)
N1 C13 C14 N2 -2.8(3)
N1 C13 C14 O6 175.49(15)
C14 N2 C15 O5 177.79(14)
C14 N2 C15 C16 -3.2(2)
C1 O5 C15 N2 -1.3(2)
C1 O5 C15 C16 179.61(15)
C13 N1 C16 C15 1.4(3)
N2 C15 C16 N1 0.3(3)
O5 C15 C16 N1 179.37(16)
C20 N3 C17 C18 0.9(2)
C19 N4 C18 O7 174.24(14)
C19 N4 C18 C17 -5.8(2)
C12 O7 C18 N4 1.8(2)
C12 O7 C18 C17 -178.18(15)
N3 C17 C18 N4 3.6(3)
N3 C17 C18 O7 -176.42(15)
C18 N4 C19 O8 -175.08(13)
C18 N4 C19 C20 3.9(2)
C2 O8 C19 N4 -15.7(2)
C2 O8 C19 C20 165.31(14)
C17 N3 C20 C19 -2.8(2)
N4 C19 C20 N3 0.4(3)
O8 C19 C20 N3 179.35(14)
C9 C8 C21 O4 -172.43(16)
C7 C8 C21 O4 11.9(3)
C9 C8 C21 O3 9.3(2)
C7 C8 C21 O3 -166.40(16)
C4 C3 C22 O1 -9.0(3)
C2 C3 C22 O1 173.09(17)
C4 C3 C22 O2 169.42(16)
C2 C3 C22 O2 -8.5(3)
